data_4033480
loop_
_publ_author_name
'Tatsuta, Kuniaki'
'Sekine, Daisuke'
'Hayama, Shinichi'
'Kataoka, Yasuhiro'
'Hayashi, Shinya'
'Hosokawa, Seijiro'

_publ_section_title
;
 Total Synthesis and Structural Determination of XR774, a Tyrosine Kinase
 Inhibitor.
;
_journal_issue 13
_journal_name_full 'The Journal of organic chemistry'
_journal_page_first 7010
_journal_page_last 7018
_journal_paper_doi 10.1021/acs.joc.7b02997
_journal_volume 83
_journal_year 2018
_chemical_formula_moiety 'C31 H44 O6 Si'
_chemical_formula_sum 'C31 H44 O6 Si'
_chemical_formula_weight 540.77
_space_group_crystal_system triclinic
_space_group_IT_number 2
_space_group_name_Hall '-P 1'
_space_group_name_H-M_alt 'P -1'
_symmetry_space_group_name_Hall '-P 1'
_symmetry_space_group_name_H-M 'P -1'
_atom_sites_solution_hydrogens geom
_atom_sites_solution_primary direct
_atom_sites_solution_secondary difmap
_cell_angle_alpha 106.48(2)
_cell_angle_beta 99.82(2)
_cell_angle_gamma 91.99(2)
_cell_formula_units_Z 2
_cell_length_a 10.772(5)
_cell_length_b 10.898(6)
_cell_length_c 13.504(8)
_cell_measurement_reflns_used 12338
_cell_measurement_temperature 123
_cell_measurement_theta_max 27.55
_cell_measurement_theta_min 3.18
_cell_volume 1492.1(14)
_computing_cell_refinement 'RAPID AUTO'
_computing_data_collection 'RAPID AUTO (Rigaku, ????)'
_computing_data_reduction 'RAPID AUTO'
_computing_molecular_graphics 'CrystalStructure 4.2.4'
_computing_publication_material 'CrystalStructure 4.2.4 (Rigaku, 2016)'
_computing_structure_refinement 'SHELXL Version 2014/6 (Sheldrick, 2008)'
_computing_structure_solution 'SIR92 (Altomare, et al., 1994)'
_diffrn_ambient_temperature 123
_diffrn_detector_area_resol_mean 10.000
_diffrn_measured_fraction_theta_full 0.995
_diffrn_measured_fraction_theta_max 0.985
_diffrn_measurement_device_type 'Rigaku R-AXIS RAPID'
_diffrn_measurement_method \w
_diffrn_radiation_type 'Mo K\a'
_diffrn_radiation_wavelength 0.71075
_diffrn_reflns_av_R_equivalents 0.0357
_diffrn_reflns_Laue_measured_fraction_full 0.995
_diffrn_reflns_Laue_measured_fraction_max 0.985
_diffrn_reflns_limit_h_max 13
_diffrn_reflns_limit_h_min -13
_diffrn_reflns_limit_k_max 14
_diffrn_reflns_limit_k_min -14
_diffrn_reflns_limit_l_max 17
_diffrn_reflns_limit_l_min -17
_diffrn_reflns_number 14607
_diffrn_reflns_point_group_measured_fraction_full 0.995
_diffrn_reflns_point_group_measured_fraction_max 0.985
_diffrn_reflns_theta_full 25.242
_diffrn_reflns_theta_max 27.481
_diffrn_reflns_theta_min 3.182
_diffrn_standards_number 0
_exptl_absorpt_coefficient_mu 0.119
_exptl_absorpt_correction_T_max 0.988
_exptl_absorpt_correction_T_min 0.668
_exptl_absorpt_correction_type multi-scan
_exptl_absorpt_process_details 'ABSCOR (Rigaku, 1995)'
_exptl_crystal_colour colorless
_exptl_crystal_density_diffrn 1.204
_exptl_crystal_density_method 'not measured'
_exptl_crystal_description block
_exptl_crystal_F_000 584.00
_exptl_crystal_size_max 0.100
_exptl_crystal_size_mid 0.100
_exptl_crystal_size_min 0.100
_refine_diff_density_max 0.43
_refine_diff_density_min -0.25
_refine_ls_extinction_method none
_refine_ls_goodness_of_fit_ref 1.103
_refine_ls_hydrogen_treatment constr
_refine_ls_number_parameters 343
_refine_ls_number_reflns 6746
_refine_ls_number_restraints 0
_refine_ls_R_factor_all 0.0581
_refine_ls_R_factor_gt 0.0480
_refine_ls_shift/su_max 0.001
_refine_ls_structure_factor_coef Fsqd
_refine_ls_weighting_details 'w = 1/[\s^2^(Fo^2^)+(0.0833P)^2^+0.0475P] where P=(Fo^2^+2Fc^2^)/3'
_refine_ls_weighting_scheme calc
_refine_ls_wR_factor_gt 0.1335
_refine_ls_wR_factor_ref 0.1408
_reflns_Friedel_coverage 0.000
_reflns_number_gt 5348
_reflns_number_total 6746
_reflns_threshold_expression F^2^>2.0\s(F^2^)
_cod_data_source_file jo7b02997_si_005.cif
_cod_data_source_block 9ds0507offline
_cod_depositor_comments 'Adding full bibliography for 4033477--4033481.cif.'
_cod_database_code 4033480
_shelxl_version_number 2014/6

loop_
_space_group_symop_id
_space_group_symop_operation_xyz
1 +X,+Y,+Z
2 -X,-Y,-Z

loop_
_atom_site_label
_atom_site_type_symbol
_atom_site_fract_x
_atom_site_fract_y
_atom_site_fract_z
_atom_site_U_iso_or_equiv
_atom_site_adp_type
_atom_site_occupancy
_atom_site_site_symmetry_order
_atom_site_calc_flag
_atom_site_refinement_flags_posn
_atom_site_refinement_flags_adp
Si1 Si 0.73347(4) 0.15075(4) 0.40767(3) 0.02360(12) Uani 1 1 d . .
O2 O 0.75256(9) 0.21033(9) 0.53676(8) 0.0255(2) Uani 1 1 d . .
O3 O 0.66251(10) 0.03176(10) 0.70472(9) 0.0324(3) Uani 1 1 d . .
O4 O 1.38483(10) 0.22055(12) 0.89950(9) 0.0384(3) Uani 1 1 d . .
O5 O 0.45765(9) 0.28863(10) 0.56090(8) 0.0283(2) Uani 1 1 d . .
O6 O 0.30027(11) 0.42532(11) 0.53143(10) 0.0366(3) Uani 1 1 d . .
O7 O 1.54342(12) 0.16647(14) 1.01568(12) 0.0513(3) Uani 1 1 d . .
C8 C 0.67677(13) 0.17359(13) 0.60262(11) 0.0220(3) Uani 1 1 d . .
H8 H 0.5969 0.1235 0.5586 0.026 Uiso 1 1 calc R U
C9 C 1.03089(15) 0.22696(16) 0.98085(13) 0.0339(4) Uani 1 1 d . .
H9 H 0.9492 0.2295 0.9985 0.041 Uiso 1 1 calc R U
C10 C 1.06129(13) 0.29526(14) 0.91402(11) 0.0262(3) Uani 1 1 d . .
C11 C 1.22142(15) 0.36120(16) 0.81516(13) 0.0339(3) Uani 1 1 d . .
H11A H 1.2689 0.3046 0.7666 0.041 Uiso 1 1 calc R U
H11B H 1.2787 0.4380 0.8573 0.041 Uiso 1 1 calc R U
C12 C 0.53281(13) 0.34842(13) 0.65719(11) 0.0245(3) Uani 1 1 d . .
C13 C 0.75148(13) 0.09085(13) 0.66033(11) 0.0246(3) Uani 1 1 d . .
H13 H 0.7860 0.0223 0.6084 0.030 Uiso 1 1 calc R U
C14 C 0.73273(13) 0.35272(13) 0.77146(11) 0.0254(3) Uani 1 1 d . .
C15 C 0.32709(14) 0.30802(15) 0.54675(13) 0.0303(3) Uani 1 1 d . .
H15A H 0.2815 0.2387 0.4853 0.036 Uiso 1 1 calc R U
H15B H 0.2945 0.3009 0.6094 0.036 Uiso 1 1 calc R U
C16 C 0.64546(13) 0.29352(13) 0.67916(11) 0.0220(3) Uani 1 1 d . .
C17 C 1.18167(14) 0.29102(13) 0.88756(11) 0.0260(3) Uani 1 1 d . .
C18 C 1.26913(14) 0.21807(15) 0.93019(12) 0.0302(3) Uani 1 1 d . .
C19 C 0.96271(14) 0.37375(14) 0.87203(11) 0.0265(3) Uani 1 1 d . .
H19 H 0.9281 0.4260 0.9333 0.032 Uiso 1 1 calc R U
C20 C 0.85196(13) 0.29124(13) 0.79352(11) 0.0246(3) Uani 1 1 d . .
C21 C 0.50405(14) 0.45970(14) 0.72689(13) 0.0303(3) Uani 1 1 d . .
H21 H 0.4263 0.4954 0.7121 0.036 Uiso 1 1 calc R U
C22 C 0.88900(15) 0.19766(16) 0.37668(13) 0.0327(3) Uani 1 1 d . .
C23 C 0.59057(16) 0.51754(15) 0.81802(13) 0.0351(4) Uani 1 1 d . .
H23 H 0.5716 0.5935 0.8663 0.042 Uiso 1 1 calc R U
C24 C 1.11786(17) 0.15579(18) 1.02166(14) 0.0406(4) Uani 1 1 d . .
H24 H 1.0955 0.1092 1.0667 0.049 Uiso 1 1 calc R U
C25 C 1.02155(15) 0.46847(15) 0.82354(14) 0.0341(4) Uani 1 1 d . .
H25A H 0.9534 0.5029 0.7829 0.041 Uiso 1 1 calc R U
H25B H 1.0697 0.5414 0.8804 0.041 Uiso 1 1 calc R U
C26 C 1.23915(16) 0.15192(17) 0.99697(13) 0.0372(4) Uani 1 1 d . .
H26 H 1.2998 0.1042 1.0260 0.045 Uiso 1 1 calc R U
C27 C 0.71922(18) -0.04236(17) 0.76729(14) 0.0396(4) Uani 1 1 d . .
H27A H 0.6543 -0.0801 0.7953 0.048 Uiso 1 1 calc R U
H27B H 0.7607 -0.1111 0.7245 0.048 Uiso 1 1 calc R U
H27C H 0.7821 0.0125 0.8256 0.048 Uiso 1 1 calc R U
C28 C 0.85953(13) 0.16963(13) 0.74176(11) 0.0256(3) Uani 1 1 d . .
H28 H 0.9355 0.1310 0.7565 0.031 Uiso 1 1 calc R U
C29 C 0.99470(16) 0.13349(19) 0.42787(17) 0.0483(5) Uani 1 1 d . .
H29A H 0.9991 0.1598 0.5042 0.058 Uiso 1 1 calc R U
H29B H 0.9775 0.0400 0.4001 0.058 Uiso 1 1 calc R U
H29C H 1.0755 0.1595 0.4123 0.058 Uiso 1 1 calc R U
C30 C 0.70440(15) 0.46666(15) 0.84007(13) 0.0332(4) Uani 1 1 d . .
H30 H 0.7637 0.5093 0.9021 0.040 Uiso 1 1 calc R U
C31 C 1.46918(17) 0.12856(18) 0.91556(16) 0.0449(4) Uani 1 1 d . .
H31A H 1.4202 0.0458 0.9050 0.054 Uiso 1 1 calc R U
H31B H 1.5247 0.1148 0.8628 0.054 Uiso 1 1 calc R U
C32 C 0.60102(16) 0.22197(18) 0.34308(14) 0.0403(4) Uani 1 1 d . .
H32A H 0.5905 0.1861 0.2666 0.048 Uiso 1 1 calc R U
H32B H 0.5230 0.2022 0.3658 0.048 Uiso 1 1 calc R U
H32C H 0.6196 0.3153 0.3627 0.048 Uiso 1 1 calc R U
C33 C 1.10940(16) 0.40257(16) 0.75156(13) 0.0344(4) Uani 1 1 d . .
H33A H 1.0628 0.3265 0.6970 0.041 Uiso 1 1 calc R U
H33B H 1.1396 0.4624 0.7159 0.041 Uiso 1 1 calc R U
C34 C 0.3155(2) 0.43469(19) 0.43157(17) 0.0485(5) Uani 1 1 d . .
H34A H 0.2951 0.5197 0.4260 0.058 Uiso 1 1 calc R U
H34B H 0.4033 0.4224 0.4233 0.058 Uiso 1 1 calc R U
H34C H 0.2587 0.3684 0.3764 0.058 Uiso 1 1 calc R U
C35 C 0.70115(19) -0.02661(15) 0.36909(14) 0.0412(4) Uani 1 1 d . .
H35A H 0.6899 -0.0614 0.2925 0.049 Uiso 1 1 calc R U
H35B H 0.7725 -0.0636 0.4023 0.049 Uiso 1 1 calc R U
H35C H 0.6240 -0.0483 0.3922 0.049 Uiso 1 1 calc R U
C36 C 0.8843(2) 0.1552(3) 0.25840(18) 0.0738(8) Uani 1 1 d . .
H36A H 0.8167 0.1956 0.2242 0.089 Uiso 1 1 calc R U
H36B H 0.9655 0.1811 0.2436 0.089 Uiso 1 1 calc R U
H36C H 0.8676 0.0616 0.2314 0.089 Uiso 1 1 calc R U
C37 C 0.9208(2) 0.34283(19) 0.4218(2) 0.0657(7) Uani 1 1 d . .
H37A H 0.8545 0.3871 0.3904 0.079 Uiso 1 1 calc R U
H37B H 0.9264 0.3680 0.4982 0.079 Uiso 1 1 calc R U
H37C H 1.0021 0.3665 0.4057 0.079 Uiso 1 1 calc R U
C38 C 1.6360(2) 0.2694(2) 1.0296(2) 0.0679(7) Uani 1 1 d . .
H38A H 1.6857 0.2925 1.1011 0.082 Uiso 1 1 calc R U
H38B H 1.6922 0.2427 0.9788 0.082 Uiso 1 1 calc R U
H38C H 1.5939 0.3439 1.0183 0.082 Uiso 1 1 calc R U

loop_
_atom_site_aniso_label
_atom_site_aniso_U_11
_atom_site_aniso_U_22
_atom_site_aniso_U_33
_atom_site_aniso_U_23
_atom_site_aniso_U_13
_atom_site_aniso_U_12
Si1 0.0253(2) 0.0233(2) 0.0210(2) 0.00509(15) 0.00335(15) 0.00326(15)
O2 0.0276(5) 0.0252(5) 0.0220(5) 0.0037(4) 0.0059(4) 0.0007(4)
O3 0.0297(6) 0.0351(6) 0.0361(6) 0.0193(5) 0.0010(5) 0.0011(4)
O4 0.0284(6) 0.0511(7) 0.0393(7) 0.0166(6) 0.0084(5) 0.0127(5)
O5 0.0237(5) 0.0321(5) 0.0266(5) 0.0068(4) 0.0002(4) 0.0081(4)
O6 0.0358(6) 0.0360(6) 0.0429(7) 0.0182(5) 0.0070(5) 0.0154(5)
O7 0.0378(7) 0.0631(8) 0.0556(8) 0.0280(7) -0.0031(6) 0.0062(6)
C8 0.0215(6) 0.0231(6) 0.0204(6) 0.0058(5) 0.0021(5) 0.0022(5)
C9 0.0273(8) 0.0441(9) 0.0311(8) 0.0146(7) 0.0022(6) -0.0006(7)
C10 0.0239(7) 0.0289(7) 0.0210(7) 0.0032(5) -0.0009(5) -0.0005(6)
C11 0.0327(8) 0.0387(8) 0.0333(8) 0.0132(7) 0.0096(7) 0.0029(7)
C12 0.0235(7) 0.0270(7) 0.0242(7) 0.0092(6) 0.0047(6) 0.0031(5)
C13 0.0244(7) 0.0227(6) 0.0250(7) 0.0056(5) 0.0020(6) 0.0045(5)
C14 0.0264(7) 0.0260(7) 0.0230(7) 0.0055(5) 0.0050(6) 0.0053(6)
C15 0.0220(7) 0.0355(8) 0.0368(8) 0.0170(7) 0.0040(6) 0.0037(6)
C16 0.0228(7) 0.0224(6) 0.0217(7) 0.0072(5) 0.0051(5) 0.0036(5)
C17 0.0279(7) 0.0272(7) 0.0189(6) 0.0033(5) 0.0000(6) 0.0004(6)
C18 0.0267(7) 0.0360(8) 0.0240(7) 0.0043(6) 0.0011(6) 0.0036(6)
C19 0.0259(7) 0.0269(7) 0.0232(7) 0.0041(5) 0.0006(6) 0.0020(6)
C20 0.0234(7) 0.0288(7) 0.0205(7) 0.0064(5) 0.0024(5) 0.0030(6)
C21 0.0278(7) 0.0303(7) 0.0336(8) 0.0084(6) 0.0083(6) 0.0103(6)
C22 0.0301(8) 0.0367(8) 0.0350(8) 0.0128(7) 0.0112(7) 0.0081(6)
C23 0.0368(9) 0.0319(8) 0.0328(8) 0.0004(6) 0.0102(7) 0.0111(7)
C24 0.0394(9) 0.0500(10) 0.0385(9) 0.0258(8) 0.0026(7) 0.0005(8)
C25 0.0329(8) 0.0283(7) 0.0402(9) 0.0117(6) 0.0020(7) 0.0022(6)
C26 0.0364(9) 0.0438(9) 0.0335(8) 0.0174(7) 0.0006(7) 0.0093(7)
C27 0.0444(10) 0.0389(9) 0.0407(9) 0.0229(7) 0.0027(8) 0.0044(7)
C28 0.0228(7) 0.0280(7) 0.0249(7) 0.0078(6) 0.0004(6) 0.0057(6)
C29 0.0284(9) 0.0537(11) 0.0617(13) 0.0152(9) 0.0070(8) 0.0123(8)
C30 0.0334(8) 0.0317(8) 0.0270(8) -0.0017(6) 0.0021(6) 0.0061(6)
C31 0.0359(9) 0.0470(10) 0.0485(11) 0.0086(8) 0.0057(8) 0.0162(8)
C32 0.0333(9) 0.0518(10) 0.0352(9) 0.0141(8) 0.0008(7) 0.0113(8)
C33 0.0385(9) 0.0368(8) 0.0316(8) 0.0159(7) 0.0068(7) 0.0027(7)
C34 0.0554(11) 0.0491(10) 0.0554(12) 0.0329(9) 0.0172(9) 0.0165(9)
C35 0.0558(11) 0.0279(8) 0.0336(9) 0.0006(7) 0.0073(8) -0.0030(7)
C36 0.0544(13) 0.135(2) 0.0421(12) 0.0319(14) 0.0241(10) 0.0139(14)
C37 0.0525(12) 0.0403(10) 0.119(2) 0.0315(12) 0.0420(13) 0.0033(9)
C38 0.0401(11) 0.0777(15) 0.0810(17) 0.0264(13) -0.0047(11) -0.0075(11)

loop_
_atom_type_symbol
_atom_type_description
_atom_type_scat_dispersion_real
_atom_type_scat_dispersion_imag
_atom_type_scat_source
C C 0.0033 0.0016
;
International Tables for Crystallography
(Vol. C, Tables 4.2.6.8 and 6.1.1.4)
;
H H 0.0000 0.0000
;
International Tables for Crystallography
(Vol. C, Table 6.1.1.4)
;
O O 0.0106 0.0060
;
International Tables for Crystallography
(Vol. C, Tables 4.2.6.8 and 6.1.1.4)
;
Si Si 0.0817 0.0704
;
International Tables for Crystallography
(Vol. C, Tables 4.2.6.8 and 6.1.1.4)
;

loop_
_geom_angle_atom_site_label_1
_geom_angle_atom_site_label_2
_geom_angle_atom_site_label_3
_geom_angle
O2 Si1 C32 110.09(7)
O2 Si1 C35 109.81(7)
C32 Si1 C35 110.00(9)
O2 Si1 C22 104.02(7)
C32 Si1 C22 111.57(9)
C35 Si1 C22 111.20(8)
C8 O2 Si1 126.03(9)
C27 O3 C13 113.13(12)
C18 O4 C31 119.36(14)
C12 O5 C15 118.38(12)
C15 O6 C34 113.75(13)
C31 O7 C38 112.64(17)
O2 C8 C16 108.57(11)
O2 C8 C13 108.40(12)
C16 C8 C13 110.81(12)
O2 C8 H8 109.7
C16 C8 H8 109.7
C13 C8 H8 109.7
C24 C9 C10 120.85(15)
C24 C9 H9 119.6
C10 C9 H9 119.6
C9 C10 C17 119.55(13)
C9 C10 C19 118.93(14)
C17 C10 C19 121.52(14)
C17 C11 C33 112.27(14)
C17 C11 H11A 109.1
C33 C11 H11A 109.1
C17 C11 H11B 109.1
C33 C11 H11B 109.1
H11A C11 H11B 107.9
O5 C12 C21 123.43(13)
O5 C12 C16 115.39(12)
C21 C12 C16 121.09(14)
O3 C13 C28 112.86(13)
O3 C13 C8 106.11(11)
C28 C13 C8 111.00(12)
O3 C13 H13 108.9
C28 C13 H13 108.9
C8 C13 H13 108.9
C16 C14 C30 118.77(13)
C16 C14 C20 118.65(12)
C30 C14 C20 122.58(13)
O6 C15 O5 114.15(13)
O6 C15 H15A 108.7
O5 C15 H15A 108.7
O6 C15 H15B 108.7
O5 C15 H15B 108.7
H15A C15 H15B 107.6
C12 C16 C14 119.77(13)
C12 C16 C8 120.82(13)
C14 C16 C8 119.37(12)
C10 C17 C18 118.72(14)
C10 C17 C11 122.77(13)
C18 C17 C11 118.51(14)
C26 C18 O4 124.34(14)
C26 C18 C17 121.51(15)
O4 C18 C17 114.14(14)
C20 C19 C10 113.09(12)
C20 C19 C25 110.05(13)
C10 C19 C25 111.73(13)
C20 C19 H19 107.2
C10 C19 H19 107.2
C25 C19 H19 107.2
C28 C20 C14 119.50(13)
C28 C20 C19 122.43(13)
C14 C20 C19 118.02(12)
C23 C21 C12 118.82(14)
C23 C21 H21 120.6
C12 C21 H21 120.6
C29 C22 C36 108.36(16)
C29 C22 C37 107.41(17)
C36 C22 C37 110.59(19)
C29 C22 Si1 110.00(13)
C36 C22 Si1 110.50(14)
C37 C22 Si1 109.92(12)
C21 C23 C30 121.06(14)
C21 C23 H23 119.5
C30 C23 H23 119.5
C9 C24 C26 120.25(16)
C9 C24 H24 119.9
C26 C24 H24 119.9
C33 C25 C19 110.93(13)
C33 C25 H25A 109.5
C19 C25 H25A 109.5
C33 C25 H25B 109.5
C19 C25 H25B 109.5
H25A C25 H25B 108.0
C18 C26 C24 119.10(15)
C18 C26 H26 120.4
C24 C26 H26 120.4
O3 C27 H27A 109.5
O3 C27 H27B 109.5
H27A C27 H27B 109.5
O3 C27 H27C 109.5
H27A C27 H27C 109.5
H27B C27 H27C 109.5
C20 C28 C13 121.96(12)
C20 C28 H28 119.0
C13 C28 H28 119.0
C22 C29 H29A 109.5
C22 C29 H29B 109.5
H29A C29 H29B 109.5
C22 C29 H29C 109.5
H29A C29 H29C 109.5
H29B C29 H29C 109.5
C23 C30 C14 120.45(15)
C23 C30 H30 119.8
C14 C30 H30 119.8
O7 C31 O4 112.16(15)
O7 C31 H31A 109.2
O4 C31 H31A 109.2
O7 C31 H31B 109.2
O4 C31 H31B 109.2
H31A C31 H31B 107.9
Si1 C32 H32A 109.5
Si1 C32 H32B 109.5
H32A C32 H32B 109.5
Si1 C32 H32C 109.5
H32A C32 H32C 109.5
H32B C32 H32C 109.5
C11 C33 C25 109.94(14)
C11 C33 H33A 109.7
C25 C33 H33A 109.7
C11 C33 H33B 109.7
C25 C33 H33B 109.7
H33A C33 H33B 108.2
O6 C34 H34A 109.5
O6 C34 H34B 109.5
H34A C34 H34B 109.5
O6 C34 H34C 109.5
H34A C34 H34C 109.5
H34B C34 H34C 109.5
Si1 C35 H35A 109.5
Si1 C35 H35B 109.5
H35A C35 H35B 109.5
Si1 C35 H35C 109.5
H35A C35 H35C 109.5
H35B C35 H35C 109.5
C22 C36 H36A 109.5
C22 C36 H36B 109.5
H36A C36 H36B 109.5
C22 C36 H36C 109.5
H36A C36 H36C 109.5
H36B C36 H36C 109.5
C22 C37 H37A 109.5
C22 C37 H37B 109.5
H37A C37 H37B 109.5
C22 C37 H37C 109.5
H37A C37 H37C 109.5
H37B C37 H37C 109.5
O7 C38 H38A 109.5
O7 C38 H38B 109.5
H38A C38 H38B 109.5
O7 C38 H38C 109.5
H38A C38 H38C 109.5
H38B C38 H38C 109.5

loop_
_geom_bond_atom_site_label_1
_geom_bond_atom_site_label_2
_geom_bond_distance
Si1 O2 1.6519(14)
Si1 C32 1.8534(18)
Si1 C35 1.857(2)
Si1 C22 1.8827(18)
O2 C8 1.4300(18)
O3 C27 1.4087(19)
O3 C13 1.4369(19)
O4 C18 1.381(2)
O4 C31 1.413(2)
O5 C12 1.3764(18)
O5 C15 1.4182(18)
O6 C15 1.3840(19)
O6 C34 1.417(2)
O7 C31 1.389(2)
O7 C38 1.424(3)
C8 C16 1.508(2)
C8 C13 1.518(2)
C8 H8 1.0000
C9 C24 1.378(2)
C9 C10 1.393(2)
C9 H9 0.9500
C10 C17 1.402(2)
C10 C19 1.521(2)
C11 C17 1.506(2)
C11 C33 1.517(2)
C11 H11A 0.9900
C11 H11B 0.9900
C12 C21 1.389(2)
C12 C16 1.3953(19)
C13 C28 1.503(2)
C13 H13 1.0000
C14 C16 1.398(2)
C14 C30 1.401(2)
C14 C20 1.493(2)
C15 H15A 0.9900
C15 H15B 0.9900
C17 C18 1.406(2)
C18 C26 1.374(3)
C19 C20 1.520(2)
C19 C25 1.541(2)
C19 H19 1.0000
C20 C28 1.324(2)
C21 C23 1.381(2)
C21 H21 0.9500
C22 C29 1.525(2)
C22 C36 1.523(3)
C22 C37 1.528(3)
C23 C30 1.384(2)
C23 H23 0.9500
C24 C26 1.402(3)
C24 H24 0.9500
C25 C33 1.523(2)
C25 H25A 0.9900
C25 H25B 0.9900
C26 H26 0.9500
C27 H27A 0.9800
C27 H27B 0.9800
C27 H27C 0.9800
C28 H28 0.9500
C29 H29A 0.9800
C29 H29B 0.9800
C29 H29C 0.9800
C30 H30 0.9500
C31 H31A 0.9900
C31 H31B 0.9900
C32 H32A 0.9800
C32 H32B 0.9800
C32 H32C 0.9800
C33 H33A 0.9900
C33 H33B 0.9900
C34 H34A 0.9800
C34 H34B 0.9800
C34 H34C 0.9800
C35 H35A 0.9800
C35 H35B 0.9800
C35 H35C 0.9800
C36 H36A 0.9800
C36 H36B 0.9800
C36 H36C 0.9800
C37 H37A 0.9800
C37 H37B 0.9800
C37 H37C 0.9800
C38 H38A 0.9800
C38 H38B 0.9800
C38 H38C 0.9800

loop_
_geom_torsion_atom_site_label_1
_geom_torsion_atom_site_label_2
_geom_torsion_atom_site_label_3
_geom_torsion_atom_site_label_4
_geom_torsion
C32 Si1 O2 C8 78.06(13)
C35 Si1 O2 C8 -43.19(13)
C22 Si1 O2 C8 -162.28(11)
Si1 O2 C8 C16 -134.58(10)
Si1 O2 C8 C13 104.97(12)
C24 C9 C10 C17 0.3(2)
C24 C9 C10 C19 -179.26(14)
C15 O5 C12 C21 -24.7(2)
C15 O5 C12 C16 158.58(13)
C27 O3 C13 C28 -54.26(16)
C27 O3 C13 C8 -176.04(12)
O2 C8 C13 O3 -166.48(10)
C16 C8 C13 O3 74.47(14)
O2 C8 C13 C28 70.56(14)
C16 C8 C13 C28 -48.49(16)
C34 O6 C15 O5 72.27(18)
C12 O5 C15 O6 77.52(18)
O5 C12 C16 C14 175.21(13)
C21 C12 C16 C14 -1.6(2)
O5 C12 C16 C8 -2.5(2)
C21 C12 C16 C8 -179.30(14)
C30 C14 C16 C12 0.0(2)
C20 C14 C16 C12 179.43(13)
C30 C14 C16 C8 177.73(14)
C20 C14 C16 C8 -2.9(2)
O2 C8 C16 C12 94.24(16)
C13 C8 C16 C12 -146.82(14)
O2 C8 C16 C14 -83.45(16)
C13 C8 C16 C14 35.49(18)
C9 C10 C17 C18 -0.4(2)
C19 C10 C17 C18 179.11(13)
C9 C10 C17 C11 179.47(14)
C19 C10 C17 C11 -1.0(2)
C33 C11 C17 C10 -16.5(2)
C33 C11 C17 C18 163.43(13)
C31 O4 C18 C26 15.6(2)
C31 O4 C18 C17 -164.87(14)
C10 C17 C18 C26 -0.2(2)
C11 C17 C18 C26 179.85(15)
C10 C17 C18 O4 -179.82(12)
C11 C17 C18 O4 0.3(2)
C9 C10 C19 C20 -69.59(18)
C17 C10 C19 C20 110.86(15)
C9 C10 C19 C25 165.60(14)
C17 C10 C19 C25 -13.95(19)
C16 C14 C20 C28 -16.8(2)
C30 C14 C20 C28 162.61(16)
C16 C14 C20 C19 160.61(14)
C30 C14 C20 C19 -20.0(2)
C10 C19 C20 C28 -20.9(2)
C25 C19 C20 C28 104.83(17)
C10 C19 C20 C14 161.80(13)
C25 C19 C20 C14 -72.48(17)
O5 C12 C21 C23 -175.09(15)
C16 C12 C21 C23 1.5(2)
O2 Si1 C22 C29 63.38(13)
C32 Si1 C22 C29 -177.98(12)
C35 Si1 C22 C29 -54.76(15)
O2 Si1 C22 C36 -177.03(15)
C32 Si1 C22 C36 -58.38(17)
C35 Si1 C22 C36 64.84(17)
O2 Si1 C22 C37 -54.70(16)
C32 Si1 C22 C37 63.95(17)
C35 Si1 C22 C37 -172.83(15)
C12 C21 C23 C30 0.3(3)
C10 C9 C24 C26 0.5(3)
C20 C19 C25 C33 -80.36(16)
C10 C19 C25 C33 46.13(17)
O4 C18 C26 C24 -179.43(15)
C17 C18 C26 C24 1.0(3)
C9 C24 C26 C18 -1.2(3)
C14 C20 C28 C13 0.4(2)
C19 C20 C28 C13 -176.88(14)
O3 C13 C28 C20 -86.07(17)
C8 C13 C28 C20 32.9(2)
C21 C23 C30 C14 -1.9(3)
C16 C14 C30 C23 1.7(3)
C20 C14 C30 C23 -177.68(16)
C38 O7 C31 O4 -71.3(2)
C18 O4 C31 O7 -85.61(19)
C17 C11 C33 C25 48.27(18)
C19 C25 C33 C11 -64.80(17)
